data_2214852
loop_
_publ_author_name
'Venkatraman, Ramaiyer'
'Sitole, Lungile'
'Adams, Tamarea D.'
'Cameron, Joseph A.'
'Fronczek, Frank R.'

_publ_section_title
;
 A diorganotin(IV) complex with pyrazine-2-carbaldehyde
 4-ethylthiosemicarbazone
;
_journal_coeditor_code RZ2159
_journal_issue 8
_journal_name_full 'Acta Crystallographica Section E'
_journal_page_first m2212
_journal_page_last m2213
_journal_paper_doi 10.1107/S1600536807035052
_journal_volume 63
_journal_year 2007
_chemical_formula_iupac '[Sn (C6 H5)2 Cl2 (C9 H13 N5 S)2]'
_chemical_formula_moiety 'C30 H36 Cl2 N10 S2 Sn'
_chemical_formula_sum 'C30 H36 Cl2 N10 S2 Sn'
_chemical_formula_weight 790.40
_chemical_name_systematic
;dichloridodiphenylbis(pyrazine-2-carbaldehyde
 4-ethylthiosemicarbazone)tin(IV)
;
_space_group_IT_number 14
_symmetry_cell_setting monoclinic
_symmetry_space_group_name_Hall '-P 2ybc'
_symmetry_space_group_name_H-M 'P 1 21/c 1'
_atom_sites_solution_hydrogens geom
_atom_sites_solution_primary direct
_atom_sites_solution_secondary difmap
_audit_creation_method SHELXL97
_cell_angle_alpha 90
_cell_angle_beta 109.641(6)
_cell_angle_gamma 90
_cell_formula_units_Z 2
_cell_length_a 10.7262(15)
_cell_length_b 17.971(3)
_cell_length_c 9.0868(13)
_cell_measurement_reflns_used 6430
_cell_measurement_temperature 90
_cell_measurement_theta_max 35.6
_cell_measurement_theta_min 2.5
_cell_volume 1649.7(4)
_computing_cell_refinement 'SCALEPACK (Otwinowski & Minor, 1997)'
_computing_data_collection 'COLLECT (Nonius, 2000)'
_computing_data_reduction 'SCALEPACK and DENZO (Otwinowski & Minor, 1997)'
_computing_molecular_graphics 'ORTEP-3 for Windows (Farrugia, 1997)'
_computing_publication_material SHELXL97
_computing_structure_refinement 'SHELXL97 (Sheldrick, 1997)'
_computing_structure_solution 'SIR97 (Altomare <i>et al.</i>,  1999)'
_diffrn_ambient_temperature 90
_diffrn_measured_fraction_theta_full 0.999
_diffrn_measured_fraction_theta_max 0.983
_diffrn_measurement_device 'Nonius KappaCCD (with Oxford Cryosystems Cryostream cooler)'
_diffrn_measurement_method '\w scans with \k offsets'
_diffrn_radiation_monochromator graphite
_diffrn_radiation_source 'fine-focus sealed tube'
_diffrn_radiation_type MoK\a
_diffrn_radiation_wavelength 0.71073
_diffrn_reflns_av_R_equivalents 0.026
_diffrn_reflns_av_sigmaI/netI 0.0374
_diffrn_reflns_limit_h_max 17
_diffrn_reflns_limit_h_min -17
_diffrn_reflns_limit_k_max 29
_diffrn_reflns_limit_k_min -25
_diffrn_reflns_limit_l_max 14
_diffrn_reflns_limit_l_min -14
_diffrn_reflns_number 24456
_diffrn_reflns_theta_full 25.0
_diffrn_reflns_theta_max 35.6
_diffrn_reflns_theta_min 2.7
_diffrn_standards_decay_% <2
_diffrn_standards_number 0
_exptl_absorpt_coefficient_mu 1.102
_exptl_absorpt_correction_T_max 0.810
_exptl_absorpt_correction_T_min 0.755
_exptl_absorpt_correction_type multi-scan
_exptl_absorpt_process_details '(SCALEPACK; Otwinowski & Minor, 1997)'
_exptl_crystal_colour yellow
_exptl_crystal_density_diffrn 1.591
_exptl_crystal_density_method 'not measured'
_exptl_crystal_description 'needle fragment'
_exptl_crystal_F_000 804
_exptl_crystal_size_max 0.27
_exptl_crystal_size_mid 0.22
_exptl_crystal_size_min 0.20
_refine_diff_density_max 0.85
_refine_diff_density_min -1.29
_refine_ls_extinction_coef 0.0022(4)
_refine_ls_extinction_expression Fc^*^=kFc[1+0.001xFc^2^\l^3^/sin(2\q)]^-1/4^
_refine_ls_extinction_method 'SHELXL97 (Sheldrick, 1997)'
_refine_ls_goodness_of_fit_ref 1.024
_refine_ls_hydrogen_treatment mixed
_refine_ls_matrix_type full
_refine_ls_number_parameters 214
_refine_ls_number_reflns 7475
_refine_ls_number_restraints 0
_refine_ls_restrained_S_all 1.024
_refine_ls_R_factor_all 0.037
_refine_ls_R_factor_gt 0.029
_refine_ls_shift/su_max 0.001
_refine_ls_shift/su_mean 0.000
_refine_ls_structure_factor_coef Fsqd
_refine_ls_weighting_details 'calc w = 1/[\s^2^(Fo^2^)+(0.0301P)^2^+1.1288P] where P=(Fo^2^+2Fc^2^)/3'
_refine_ls_weighting_scheme calc
_refine_ls_wR_factor_gt 0.068
_refine_ls_wR_factor_ref 0.071
_reflns_number_gt 6422
_reflns_number_total 7475
_reflns_threshold_expression I>2\s(I)
_cod_data_source_file rz2159.cif
_cod_data_source_block I
_cod_original_sg_symbol_H-M 'P 21/c'
_cod_database_code 2214852
_cod_database_fobs_code 2214852

loop_
_symmetry_equiv_pos_as_xyz
'x, y, z'
'-x, y+1/2, -z+1/2'
'-x, -y, -z'
'x, -y-1/2, z-1/2'

loop_
_atom_site_type_symbol
_atom_site_label
_atom_site_fract_x
_atom_site_fract_y
_atom_site_fract_z
_atom_site_U_iso_or_equiv
_atom_site_adp_type
_atom_site_calc_flag
_atom_site_refinement_flags
_atom_site_occupancy
Sn Sn1 0.5000 0.5000 0.5000 0.00677(3) Uani d S 1
Cl Cl1 0.42470(3) 0.606662(17) 0.63487(3) 0.01054(6) Uani d . 1
S S1 -0.15561(4) 0.75620(2) 0.60254(4) 0.01438(7) Uani d . 1
N N1 0.27549(11) 0.46903(6) 0.34850(13) 0.00969(18) Uani d . 1
N N2 0.00894(12) 0.45016(7) 0.16677(14) 0.0129(2) Uani d . 1
N N3 -0.01068(11) 0.59622(6) 0.42005(13) 0.01122(19) Uani d . 1
N N4 -0.09760(11) 0.64282(7) 0.45362(14) 0.01177(19) Uani d . 1
H H4N -0.176(2) 0.6485(12) 0.391(2) 0.014 Uiso d . 1
N N5 0.07887(12) 0.68918(7) 0.65242(15) 0.0152(2) Uani d . 1
H H5N 0.123(2) 0.6529(13) 0.620(3) 0.018 Uiso d . 1
C C1 0.18071(13) 0.51177(7) 0.36914(16) 0.0111(2) Uani d . 1
H H1 0.2044 0.5495 0.4468 0.013 Uiso calc R 1
C C2 0.23751(13) 0.41575(8) 0.23804(16) 0.0121(2) Uani d . 1
H H2 0.3020 0.3837 0.2214 0.015 Uiso calc R 1
C C3 0.10492(14) 0.40721(8) 0.14829(16) 0.0137(2) Uani d . 1
H H3 0.0813 0.3694 0.0707 0.016 Uiso calc R 1
C C4 0.04715(13) 0.50219(7) 0.27881(15) 0.00994(19) Uani d . 1
C C5 -0.05560(13) 0.55018(7) 0.30524(15) 0.0105(2) Uani d . 1
C C6 -0.19717(13) 0.54186(8) 0.20520(17) 0.0146(2) Uani d . 1
H H6A -0.2495 0.5267 0.2701 0.022 Uiso calc R 1
H H6B -0.2045 0.5040 0.1251 0.022 Uiso calc R 1
H H6C -0.2304 0.5895 0.1547 0.022 Uiso calc R 1
C C7 -0.04970(13) 0.69445(7) 0.57094(15) 0.0115(2) Uani d . 1
C C8 0.14983(16) 0.73660(10) 0.78438(18) 0.0208(3) Uani d . 1
H H8A 0.2195 0.7070 0.8615 0.025 Uiso calc R 1
H H8B 0.0875 0.7544 0.8360 0.025 Uiso calc R 1
C C9 0.21281(19) 0.80299(11) 0.7342(2) 0.0301(4) Uani d . 1
H H9A 0.2716 0.7857 0.6788 0.045 Uiso calc R 1
H H9B 0.2641 0.8316 0.8266 0.045 Uiso calc R 1
H H9C 0.1435 0.8347 0.6647 0.045 Uiso calc R 1
C C10 0.50493(12) 0.57431(7) 0.31832(14) 0.00910(19) Uani d . 1
C C11 0.56171(13) 0.64482(7) 0.35463(15) 0.0107(2) Uani d . 1
H H11 0.5983 0.6599 0.4607 0.013 Uiso calc R 1
C C12 0.56497(14) 0.69314(8) 0.23604(16) 0.0137(2) Uani d . 1
H H12 0.6054 0.7406 0.2616 0.016 Uiso calc R 1
C C13 0.50916(14) 0.67200(8) 0.08006(16) 0.0140(2) Uani d . 1
H H13 0.5104 0.7052 -0.0007 0.017 Uiso calc R 1
C C14 0.45164(14) 0.60209(8) 0.04319(15) 0.0130(2) Uani d . 1
H H14 0.4130 0.5877 -0.0631 0.016 Uiso calc R 1
C C15 0.45039(13) 0.55302(7) 0.16182(15) 0.0109(2) Uani d . 1
H H15 0.4123 0.5050 0.1360 0.013 Uiso calc R 1

loop_
_atom_site_aniso_label
_atom_site_aniso_U_11
_atom_site_aniso_U_22
_atom_site_aniso_U_33
_atom_site_aniso_U_12
_atom_site_aniso_U_13
_atom_site_aniso_U_23
Sn1 0.00730(5) 0.00772(5) 0.00631(5) 0.00094(4) 0.00365(3) 0.00064(4)
Cl1 0.01262(12) 0.01062(12) 0.00942(11) 0.00198(10) 0.00508(9) -0.00091(9)
S1 0.01682(15) 0.01227(14) 0.01643(14) 0.00014(11) 0.00872(12) -0.00298(11)
N1 0.0089(4) 0.0106(4) 0.0103(4) 0.0001(3) 0.0041(3) 0.0003(3)
N2 0.0121(5) 0.0136(5) 0.0128(5) -0.0004(4) 0.0039(4) -0.0032(4)
N3 0.0109(4) 0.0112(4) 0.0123(4) 0.0007(4) 0.0049(4) -0.0014(4)
N4 0.0098(4) 0.0125(5) 0.0130(5) 0.0012(4) 0.0038(4) -0.0025(4)
N5 0.0126(5) 0.0169(5) 0.0145(5) -0.0002(4) 0.0025(4) -0.0044(4)
C1 0.0097(5) 0.0118(5) 0.0122(5) -0.0002(4) 0.0042(4) -0.0017(4)
C2 0.0110(5) 0.0130(5) 0.0131(5) 0.0006(4) 0.0049(4) -0.0017(4)
C3 0.0134(5) 0.0137(5) 0.0140(5) -0.0002(4) 0.0046(4) -0.0040(4)
C4 0.0085(5) 0.0112(5) 0.0107(5) -0.0003(4) 0.0041(4) -0.0006(4)
C5 0.0088(5) 0.0113(5) 0.0118(5) -0.0003(4) 0.0038(4) -0.0006(4)
C6 0.0085(5) 0.0168(6) 0.0174(6) -0.0003(4) 0.0028(4) -0.0041(5)
C7 0.0136(5) 0.0115(5) 0.0108(5) -0.0015(4) 0.0059(4) -0.0004(4)
C8 0.0179(6) 0.0256(7) 0.0158(6) -0.0010(6) 0.0014(5) -0.0078(5)
C9 0.0241(8) 0.0331(9) 0.0333(9) -0.0137(7) 0.0102(7) -0.0156(8)
C10 0.0095(5) 0.0102(5) 0.0087(5) 0.0006(4) 0.0045(4) 0.0014(4)
C11 0.0112(5) 0.0103(5) 0.0119(5) 0.0003(4) 0.0053(4) 0.0007(4)
C12 0.0156(6) 0.0120(5) 0.0154(6) -0.0008(4) 0.0076(5) 0.0022(4)
C13 0.0155(6) 0.0154(6) 0.0130(5) 0.0010(5) 0.0072(4) 0.0049(4)
C14 0.0147(5) 0.0163(6) 0.0089(5) 0.0000(5) 0.0051(4) 0.0018(4)
C15 0.0117(5) 0.0127(5) 0.0088(5) -0.0007(4) 0.0043(4) 0.0006(4)

loop_
_atom_type_symbol
_atom_type_description
_atom_type_scat_dispersion_real
_atom_type_scat_dispersion_imag
_atom_type_scat_source
C C 0.0033 0.0016 'International Tables Vol C Tables 4.2.6.8 and 6.1.1.4'
H H 0.0000 0.0000 'International Tables Vol C Tables 4.2.6.8 and 6.1.1.4'
Cl Cl 0.1484 0.1585 'International Tables Vol C Tables 4.2.6.8 and 6.1.1.4'
N N 0.0061 0.0033 'International Tables Vol C Tables 4.2.6.8 and 6.1.1.4'
S S 0.1246 0.1234 'International Tables Vol C Tables 4.2.6.8 and 6.1.1.4'
Sn Sn -0.6537 1.4246 'International Tables Vol C Tables 4.2.6.8 and 6.1.1.4'

loop_
_geom_angle_atom_site_label_1
_geom_angle_atom_site_label_2
_geom_angle_atom_site_label_3
_geom_angle_site_symmetry_1
_geom_angle_site_symmetry_3
_geom_angle
C10 Sn1 C10 3_666 . 180.0
C10 Sn1 N1 3_666 3_666 88.99(4)
C10 Sn1 N1 . 3_666 91.01(4)
C10 Sn1 N1 3_666 . 91.01(4)
C10 Sn1 N1 . . 88.99(4)
N1 Sn1 N1 3_666 . 180.0
C10 Sn1 Cl1 3_666 3_666 89.75(4)
C10 Sn1 Cl1 . 3_666 90.25(4)
N1 Sn1 Cl1 3_666 3_666 91.79(3)
N1 Sn1 Cl1 . 3_666 88.21(3)
C10 Sn1 Cl1 3_666 . 90.25(4)
C10 Sn1 Cl1 . . 89.75(4)
N1 Sn1 Cl1 3_666 . 88.21(3)
N1 Sn1 Cl1 . . 91.79(3)
Cl1 Sn1 Cl1 3_666 . 180.0
C1 N1 C2 . . 117.33(11)
C1 N1 Sn1 . . 116.71(9)
C2 N1 Sn1 . . 125.82(9)
C4 N2 C3 . . 116.40(12)
C5 N3 N4 . . 118.51(11)
N3 N4 C7 . . 118.86(11)
N3 N4 H4N . . 121.2(14)
C7 N4 H4N . . 118.0(14)
C7 N5 C8 . . 124.90(13)
C7 N5 H5N . . 115.3(14)
C8 N5 H5N . . 119.8(14)
N1 C1 C4 . . 121.53(12)
N1 C1 H1 . . 119.2
C4 C1 H1 . . 119.2
N1 C2 C3 . . 120.61(12)
N1 C2 H2 . . 119.7
C3 C2 H2 . . 119.7
N2 C3 C2 . . 122.68(13)
N2 C3 H3 . . 118.7
C2 C3 H3 . . 118.7
N2 C4 C1 . . 121.43(12)
N2 C4 C5 . . 118.35(11)
C1 C4 C5 . . 120.21(12)
N3 C5 C4 . . 114.09(11)
N3 C5 C6 . . 125.69(12)
C4 C5 C6 . . 120.21(11)
C5 C6 H6A . . 109.5
C5 C6 H6B . . 109.5
H6A C6 H6B . . 109.5
C5 C6 H6C . . 109.5
H6A C6 H6C . . 109.5
H6B C6 H6C . . 109.5
N5 C7 N4 . . 115.48(12)
N5 C7 S1 . . 125.82(11)
N4 C7 S1 . . 118.68(10)
N5 C8 C9 . . 112.00(14)
N5 C8 H8A . . 109.2
C9 C8 H8A . . 109.2
N5 C8 H8B . . 109.2
C9 C8 H8B . . 109.2
H8A C8 H8B . . 107.9
C8 C9 H9A . . 109.5
C8 C9 H9B . . 109.5
H9A C9 H9B . . 109.5
C8 C9 H9C . . 109.5
H9A C9 H9C . . 109.5
H9B C9 H9C . . 109.5
C11 C10 C15 . . 119.28(12)
C11 C10 Sn1 . . 120.42(9)
C15 C10 Sn1 . . 120.29(9)
C12 C11 C10 . . 120.33(12)
C12 C11 H11 . . 119.8
C10 C11 H11 . . 119.8
C13 C12 C11 . . 120.20(13)
C13 C12 H12 . . 119.9
C11 C12 H12 . . 119.9
C14 C13 C12 . . 119.72(12)
C14 C13 H13 . . 120.1
C12 C13 H13 . . 120.1
C13 C14 C15 . . 120.22(12)
C13 C14 H14 . . 119.9
C15 C14 H14 . . 119.9
C14 C15 C10 . . 120.23(12)
C14 C15 H15 . . 119.9
C10 C15 H15 . . 119.9

loop_
_geom_bond_atom_site_label_1
_geom_bond_atom_site_label_2
_geom_bond_site_symmetry_2
_geom_bond_distance
Sn1 C10 3_666 2.1378(12)
Sn1 C10 . 2.1378(12)
Sn1 N1 3_666 2.4032(11)
Sn1 N1 . 2.4033(11)
Sn1 Cl1 3_666 2.5483(4)
Sn1 Cl1 . 2.5483(4)
S1 C7 . 1.6804(14)
N1 C1 . 1.3367(17)
N1 C2 . 1.3473(17)
N2 C4 . 1.3411(17)
N2 C3 . 1.3416(18)
N3 C5 . 1.2912(17)
N3 N4 . 1.3619(16)
N4 C7 . 1.3759(17)
N4 H4N . 0.85(2)
N5 C7 . 1.3314(18)
N5 C8 . 1.4593(19)
N5 H5N . 0.91(2)
C1 C4 . 1.4019(18)
C1 H1 . 0.9500
C2 C3 . 1.3898(19)
C2 H2 . 0.9500
C3 H3 . 0.9500
C4 C5 . 1.4813(18)
C5 C6 . 1.4921(19)
C6 H6A . 0.9800
C6 H6B . 0.9800
C6 H6C . 0.9800
C8 C9 . 1.515(3)
C8 H8A . 0.9900
C8 H8B . 0.9900
C9 H9A . 0.9800
C9 H9B . 0.9800
C9 H9C . 0.9800
C10 C11 . 1.3966(18)
C10 C15 . 1.3971(18)
C11 C12 . 1.3934(18)
C11 H11 . 0.9500
C12 C13 . 1.393(2)
C12 H12 . 0.9500
C13 C14 . 1.390(2)
C13 H13 . 0.9500
C14 C15 . 1.3963(18)
C14 H14 . 0.9500
C15 H15 . 0.9500

loop_
_geom_hbond_atom_site_label_D
_geom_hbond_atom_site_label_H
_geom_hbond_atom_site_label_A
_geom_hbond_distance_DH
_geom_hbond_distance_HA
_geom_hbond_distance_DA
_geom_hbond_angle_DHA
N5 H5N N3 0.91(2) 2.16(2) 2.6093(17) 109.8(16)

loop_
_geom_torsion_atom_site_label_1
_geom_torsion_atom_site_label_2
_geom_torsion_atom_site_label_3
_geom_torsion_atom_site_label_4
_geom_torsion_site_symmetry_1
_geom_torsion
C10 Sn1 N1 C1 3_666 91.62(10)
C10 Sn1 N1 C1 . -88.38(10)
Cl1 Sn1 N1 C1 3_666 -178.66(9)
Cl1 Sn1 N1 C1 . 1.34(9)
C10 Sn1 N1 C2 3_666 -92.92(11)
C10 Sn1 N1 C2 . 87.08(11)
Cl1 Sn1 N1 C2 3_666 -3.20(10)
Cl1 Sn1 N1 C2 . 176.80(10)
C5 N3 N4 C7 . -176.94(12)
C2 N1 C1 C4 . -0.57(19)
Sn1 N1 C1 C4 . 175.29(10)
C1 N1 C2 C3 . 1.13(19)
Sn1 N1 C2 C3 . -174.31(10)
C4 N2 C3 C2 . -0.6(2)
N1 C2 C3 N2 . -0.5(2)
C3 N2 C4 C1 . 1.20(19)
C3 N2 C4 C5 . -179.06(12)
N1 C1 C4 N2 . -0.6(2)
N1 C1 C4 C5 . 179.63(12)
N4 N3 C5 C4 . 179.97(11)
N4 N3 C5 C6 . -1.2(2)
N2 C4 C5 N3 . 176.87(12)
C1 C4 C5 N3 . -3.38(18)
N2 C4 C5 C6 . -2.00(19)
C1 C4 C5 C6 . 177.75(13)
C8 N5 C7 N4 . -178.25(14)
C8 N5 C7 S1 . 0.2(2)
N3 N4 C7 N5 . -6.22(18)
N3 N4 C7 S1 . 175.25(10)
C7 N5 C8 C9 . -93.44(18)
N1 Sn1 C10 C11 3_666 -43.26(10)
N1 Sn1 C10 C11 . 136.74(10)
Cl1 Sn1 C10 C11 3_666 -135.05(10)
Cl1 Sn1 C10 C11 . 44.95(10)
N1 Sn1 C10 C15 3_666 137.23(10)
N1 Sn1 C10 C15 . -42.77(10)
Cl1 Sn1 C10 C15 3_666 45.44(10)
Cl1 Sn1 C10 C15 . -134.56(10)
C15 C10 C11 C12 . -0.57(19)
Sn1 C10 C11 C12 . 179.92(10)
C10 C11 C12 C13 . 1.3(2)
C11 C12 C13 C14 . -0.8(2)
C12 C13 C14 C15 . -0.4(2)
C13 C14 C15 C10 . 1.1(2)
C11 C10 C15 C14 . -0.62(19)
Sn1 C10 C15 C14 . 178.90(10)
